data_4322703
loop_
_publ_author_name
'Matthias M\"uller'
'V. Cliff Williams'
'Linda H. Doerrer'
'Michael A. Leech'
'Sax A. Mason'
'Malcolm L. H. Green'
'Keith Prout'

_publ_contact_author
;
Linda H. Doerrer
Inorganic Chemistry Laboratory
University of Oxford
South Parks Road
Oxford OX1 3QR, UK
;
_publ_contact_author_email ' linda.doerrer@chem.ox.ac.uk '
_publ_contact_author_fax ' 01865 272 690 '
_publ_contact_author_phone ' 01865 272 675 '
_publ_section_title
;
 Syntheses of the Uranium Complexes
 [U{N(SiMe3)2}2{N(SiMe3)(SiMe2CH2B(C6F5)3)}] and
 [U{C(Ph)(NSiMe3)2}2{\m3-BH4}2]. Determination of Hydrogen Positions by
 Single-Crystal X-ray and Neutron Diffraction
;
_journal_name_full 'Inorganic Chemistry'
_journal_page_first 1315
_journal_page_last 1323
_journal_paper_doi 10.1021/ic970891k
_journal_volume 37
_journal_year 1998
_chemical_compound_source
;
synthesis
;
_chemical_formula_moiety ' C36 H53 B1 F15 N3 Si6 U1, 3.5(C6 D6) '
_chemical_formula_sum 'C57 H53 B D21 F15 N3 Si6 U'
_chemical_formula_weight 1524.69
_space_group_IT_number 2
_symmetry_cell_setting triclinic
_symmetry_space_group_name_Hall '-P 1'
_symmetry_space_group_name_H-M 'P -1'
_audit_creation_date 97-06-04
_audit_creation_method CRYSTALS
_cell_angle_alpha 82.810(2)
_cell_angle_beta 74.120(2)
_cell_angle_gamma 63.054(2)
_cell_formula_units_Z 2
_cell_length_a 13.9927(5)
_cell_length_b 14.4838(6)
_cell_length_c 18.7195(6)
_cell_measurement_reflns_used 8681
_cell_measurement_temperature 20
_cell_measurement_theta_max 56
_cell_measurement_theta_min 2
_cell_volume 3252.9(2)
_computing_cell_refinement
;
Special software of the Institut Laue Langevin in Grenoble
;
_computing_data_collection
;
Special software of the Institut Laue Langevin in Grenoble
;
_computing_data_reduction
;
Special software of the Institut Laue Langevin in Grenoble
;
_computing_molecular_graphics
;
 CAMERON (Watkin, Prout & Pearce,  1996)
;
_computing_publication_material
;
CRYSTALS Issue 10 (Watkin, Prout, Carruthers & Betteridge, 1996)
;
_computing_structure_refinement
;
CRYSTALS Issue 10 (Watkin, Prout, Carruthers & Betteridge, 1996)
;
_computing_structure_solution
;
Starting model for the refinement was used from the corresponding
X-ray diffraction experiment.
;
_diffrn_ambient_temperature 20
_diffrn_measurement_device 'D19 in Grenoble'
_diffrn_measurement_method 'area detector technology'
_diffrn_radiation_monochromator 'Experimental setup of D19 in Grenoble'
_diffrn_radiation_probe neutron
_diffrn_radiation_type 'thermal neutrons'
_diffrn_radiation_wavelength 1.5394
_diffrn_reflns_av_R_equivalents 0.05
_diffrn_reflns_limit_h_max 13
_diffrn_reflns_limit_h_min -13
_diffrn_reflns_limit_k_max 13
_diffrn_reflns_limit_k_min -14
_diffrn_reflns_limit_l_max 9
_diffrn_reflns_limit_l_min -18
_diffrn_reflns_number 8681
_diffrn_reflns_theta_max 55.68
_diffrn_reflns_theta_min 2.45
_diffrn_standards_decay_% 0.00
_diffrn_standards_interval_count 200
_diffrn_standards_number 3
_exptl_absorpt_coefficient_mu 0.20
_exptl_absorpt_correction_T_max 0.50
_exptl_absorpt_correction_T_min 0.20
_exptl_absorpt_correction_type gaussian
_exptl_crystal_colour ' brown '
_exptl_crystal_density_diffrn 1.556
_exptl_crystal_density_meas ?
_exptl_crystal_description ' block '
_exptl_crystal_size_max 2.50
_exptl_crystal_size_mid 2.34
_exptl_crystal_size_min 1.00
_refine_diff_density_max 0.93
_refine_diff_density_min -1.02
_refine_ls_extinction_method None
_refine_ls_goodness_of_fit_obs 1.1781
_refine_ls_hydrogen_treatment refall
_refine_ls_matrix_type full
_refine_ls_number_parameters 919
_refine_ls_number_reflns 4596
_refine_ls_R_factor_obs 0.0748
_refine_ls_shift/esd_max 0.002626
_refine_ls_structure_factor_coef F
_refine_ls_weighting_details
;
 Chebychev polynomial (Carruthers & Watkin, 1979)
;
_refine_ls_weighting_scheme calc
_refine_ls_wR_factor_obs 0.0700
_reflns_limit_h_max 13
_reflns_limit_h_min -13
_reflns_limit_k_max 14
_reflns_limit_k_min -13
_reflns_limit_l_max 18
_reflns_limit_l_min 0
_reflns_number_observed 4596
_reflns_number_total 5401
_reflns_observed_criterion >2.00\s(I)
_cod_data_source_file ic970891k_1.cif
_cod_data_source_block CRYSTALS_cif
_cod_depositor_comments
;
The following automatic conversions were performed:

'_exptl_crystal_density_meas' value 'not measured' was changed to '?'
- the value is perceived as not measured.

Automatic conversion script
Id: cif_fix_values 3008 2015-01-20 13:52:24Z robertas 
;
_cod_original_cell_volume 3254.18
_cod_original_sg_symbol_H-M 'P -1 '
_cod_original_formula_sum ' C57 H53 B1 D21 F15 N3 Si6 U1 '
_cod_database_code 4322703
_cod_database_fobs_code 4322703

loop_
_symmetry_equiv_pos_as_xyz
x,y,z
-x,-y,-z

loop_
_atom_site_aniso_label
_atom_site_aniso_U_11
_atom_site_aniso_U_22
_atom_site_aniso_U_33
_atom_site_aniso_U_23
_atom_site_aniso_U_13
_atom_site_aniso_U_12
U1 0.014(2) 0.024(2) 0.021(2) 0.002(1) -0.002(1) -0.009(1)
N1 0.021(2) 0.026(2) 0.025(2) -0.000(1) -0.004(1) -0.012(1)
N2 0.028(2) 0.023(2) 0.025(2) -0.000(1) -0.009(1) -0.011(1)
N3 0.026(2) 0.023(2) 0.021(1) -0.002(1) -0.004(1) -0.011(1)
B1 0.018(3) 0.018(3) 0.025(3) -0.001(2) -0.003(2) -0.011(2)
H110 0.034(5) 0.028(4) 0.033(4) 0.001(3) 0.005(4) -0.010(4)
H111 0.051(5) 0.040(5) 0.022(4) -0.001(3) -0.014(4) -0.021(4)
H120 0.044(5) 0.072(6) 0.042(5) 0.010(4) -0.028(4) -0.026(5)
H121 0.049(5) 0.031(5) 0.058(5) -0.015(4) -0.000(4) -0.028(4)
H122 0.032(5) 0.046(5) 0.043(5) -0.011(4) 0.002(4) -0.001(5)
H130 0.055(5) 0.068(6) 0.021(5) 0.010(4) -0.005(4) -0.034(5)
H131 0.061(6) 0.025(5) 0.069(6) -0.007(4) -0.033(5) -0.019(4)
H132 0.037(6) 0.060(6) 0.048(5) 0.005(4) -0.011(4) -0.011(5)
H140 0.043(5) 0.026(5) 0.079(6) 0.001(4) -0.024(5) -0.008(5)
H141 0.030(5) 0.050(5) 0.061(6) -0.007(4) 0.001(4) -0.027(4)
H142 0.060(6) 0.057(6) 0.033(5) -0.002(4) -0.016(4) -0.023(5)
H150 0.060(6) 0.112(8) 0.019(4) 0.005(4) -0.001(4) -0.053(6)
H151 0.067(7) 0.068(7) 0.037(5) 0.012(4) -0.020(5) -0.025(6)
H152 0.068(6) 0.052(6) 0.053(5) -0.002(4) -0.022(5) -0.041(5)
H160 0.033(5) 0.035(6) 0.074(6) 0.006(4) -0.009(4) -0.008(5)
H161 0.051(6) 0.070(6) 0.040(6) 0.008(4) -0.014(4) -0.031(5)
H162 0.052(6) 0.070(7) 0.073(6) 0.002(5) -0.016(5) -0.041(5)
H210 0.042(5) 0.029(5) 0.047(5) -0.006(4) -0.012(4) -0.001(5)
H211 0.027(5) 0.060(6) 0.045(5) -0.000(4) 0.001(4) -0.034(4)
H212 0.057(6) 0.051(5) 0.019(5) 0.002(4) 0.001(4) -0.026(5)
H220 0.040(6) 0.053(6) 0.059(6) 0.019(4) -0.014(5) -0.019(4)
H221 0.086(7) 0.072(7) 0.037(6) 0.007(4) -0.030(5) -0.034(6)
H222 0.065(6) 0.033(5) 0.069(6) -0.001(4) -0.028(5) -0.016(5)
H230 0.072(6) 0.062(6) 0.022(5) 0.008(4) 0.003(4) -0.050(5)
H231 0.040(5) 0.047(5) 0.064(6) -0.020(4) -0.007(4) -0.025(4)
H232 0.039(5) 0.049(6) 0.084(7) 0.017(5) -0.039(5) -0.006(5)
H240 0.066(6) 0.040(6) 0.065(6) 0.008(5) -0.016(5) -0.019(5)
H241 0.033(6) 0.071(6) 0.042(5) 0.000(4) -0.008(4) -0.020(5)
H242 0.068(6) 0.066(6) 0.043(5) -0.012(5) -0.007(5) -0.040(5)
H250 0.050(6) 0.033(6) 0.088(7) 0.024(5) -0.032(5) -0.009(5)
H251 0.061(6) 0.077(6) 0.026(5) 0.009(4) -0.001(4) -0.036(5)
H252 0.050(6) 0.093(7) 0.050(5) -0.036(5) -0.001(4) -0.038(5)
H260 0.039(6) 0.066(6) 0.069(6) 0.006(5) -0.021(5) -0.025(5)
H261 0.077(6) 0.056(6) 0.023(5) 0.014(4) -0.001(4) -0.045(5)
H262 0.064(6) 0.036(5) 0.060(6) -0.007(4) -0.017(5) -0.023(5)
H310 0.027(4) 0.053(5) 0.041(5) -0.026(4) -0.005(4) -0.008(4)
H311 0.062(6) 0.036(5) 0.034(5) 0.016(4) -0.017(4) -0.033(4)
H312 0.023(5) 0.068(6) 0.044(5) 0.011(4) -0.009(4) -0.017(5)
H320 0.064(6) 0.075(6) 0.026(5) -0.002(4) -0.006(4) -0.039(5)
H321 0.097(8) 0.040(6) 0.063(6) 0.015(4) -0.046(6) -0.037(5)
H322 0.027(6) 0.073(7) 0.070(6) -0.032(5) -0.001(4) -0.019(5)
H330 0.068(6) 0.055(6) 0.034(6) 0.009(4) -0.008(5) -0.027(5)
H331 0.058(6) 0.055(5) 0.049(5) 0.007(4) -0.029(5) -0.032(5)
H332 0.030(6) 0.036(5) 0.080(6) 0.000(4) -0.016(5) -0.001(4)
H340 0.059(6) 0.020(5) 0.081(6) 0.003(4) -0.024(5) -0.013(4)
H341 0.051(6) 0.040(5) 0.050(6) 0.001(4) -0.016(5) -0.014(5)
H342 0.046(5) 0.085(7) 0.050(5) -0.010(5) -0.035(4) -0.022(5)
H350 0.053(6) 0.064(6) 0.051(5) 0.007(4) -0.025(5) -0.030(5)
H351 0.037(5) 0.039(5) 0.072(6) 0.011(4) -0.034(5) -0.004(5)
H352 0.060(6) 0.036(5) 0.052(6) 0.002(4) 0.011(5) -0.026(4)
H360 0.052(6) 0.043(5) 0.057(6) 0.009(4) -0.029(5) -0.013(5)
H361 0.042(5) 0.094(7) 0.021(5) -0.008(4) 0.004(4) -0.027(5)
H362 0.083(7) 0.038(5) 0.066(6) -0.007(4) -0.023(5) -0.041(5)

loop_
_atom_site_label
_atom_site_fract_x
_atom_site_fract_y
_atom_site_fract_z
_atom_site_U_iso_or_equiv
_atom_site_occupancy
_atom_site_thermal_displace_type
U1 0.7040(2) 0.2287(2) 0.2128(1) 0.0198 1.0000 Uani
SI10 0.8686(5) 0.3187(4) 0.2243(3) 0.020(1) 1.0000 Uiso
SI11 0.9870(5) 0.0806(4) 0.2225(3) 0.022(1) 1.0000 Uiso
SI20 0.6409(5) 0.0834(4) 0.3416(3) 0.019(1) 1.0000 Uiso
SI21 0.6671(5) 0.0054(5) 0.1902(3) 0.025(1) 1.0000 Uiso
SI30 0.5334(5) 0.3538(4) 0.1160(3) 0.020(1) 1.0000 Uiso
SI31 0.7688(5) 0.2660(5) 0.0138(3) 0.026(2) 1.0000 Uiso
F41 0.4918(4) 0.4788(3) 0.3357(2) 0.028(1) 1.0000 Uiso
F42 0.2842(4) 0.5740(3) 0.3239(2) 0.026(1) 1.0000 Uiso
F43 0.2072(4) 0.7624(3) 0.2547(2) 0.026(1) 1.0000 Uiso
F44 0.3475(4) 0.8483(3) 0.1950(2) 0.028(1) 1.0000 Uiso
F45 0.5568(4) 0.7537(3) 0.1984(2) 0.027(1) 1.0000 Uiso
F51 0.6728(4) 0.5734(3) 0.1112(2) 0.028(1) 1.0000 Uiso
F52 0.7990(4) 0.6410(3) 0.0064(2) 0.027(1) 1.0000 Uiso
F53 0.9527(4) 0.6838(3) 0.0409(2) 0.029(1) 1.0000 Uiso
F54 0.9786(4) 0.6541(3) 0.1816(2) 0.030(1) 1.0000 Uiso
F55 0.8573(4) 0.5845(3) 0.2863(2) 0.027(1) 1.0000 Uiso
F61 0.6901(4) 0.3812(3) 0.3983(2) 0.027(1) 1.0000 Uiso
F62 0.6754(4) 0.4201(4) 0.5347(2) 0.029(1) 1.0000 Uiso
F63 0.6427(4) 0.6113(3) 0.5741(2) 0.028(1) 1.0000 Uiso
F64 0.6213(4) 0.7616(3) 0.4679(2) 0.027(1) 1.0000 Uiso
F65 0.6312(4) 0.7247(4) 0.3301(2) 0.027(1) 1.0000 Uiso
N1 0.8715(2) 0.1960(2) 0.2175(1) 0.0237 1.0000 Uani
N2 0.6779(2) 0.0889(2) 0.2444(1) 0.0249 1.0000 Uani
N3 0.6754(2) 0.2810(2) 0.1015(1) 0.0234 1.0000 Uani
C11 0.7152(3) 0.4131(3) 0.2415(2) 0.0213(9) 1.0000 Uiso
C12 0.9480(4) 0.3490(4) 0.1360(2) 0.024(1) 1.0000 Uiso
C13 0.9280(4) 0.3208(4) 0.3018(3) 0.027(1) 1.0000 Uiso
C14 0.9756(4) -0.0292(4) 0.1886(3) 0.028(1) 1.0000 Uiso
C15 0.9985(4) 0.0499(4) 0.3222(2) 0.031(1) 1.0000 Uiso
C16 1.1189(4) 0.0810(4) 0.1663(3) 0.029(1) 1.0000 Uiso
C21 0.6362(4) 0.2051(4) 0.3737(3) 0.027(1) 1.0000 Uiso
C22 0.7420(4) -0.0288(4) 0.3833(3) 0.027(1) 1.0000 Uiso
C23 0.5016(4) 0.0881(4) 0.3791(3) 0.031(1) 1.0000 Uiso
C24 0.7511(4) 0.0024(4) 0.0933(2) 0.027(1) 1.0000 Uiso
C25 0.5219(4) 0.0469(4) 0.1873(3) 0.029(1) 1.0000 Uiso
C26 0.7225(4) -0.1297(3) 0.2277(3) 0.029(1) 1.0000 Uiso
C31 0.4717(4) 0.3345(4) 0.2183(2) 0.027(1) 1.0000 Uiso
C32 0.4685(4) 0.3091(4) 0.0614(3) 0.027(1) 1.0000 Uiso
C33 0.4865(4) 0.4967(3) 0.1065(3) 0.027(1) 1.0000 Uiso
C34 0.9098(4) 0.1693(4) 0.0184(3) 0.028(1) 1.0000 Uiso
C35 0.7746(4) 0.3925(3) -0.0204(3) 0.027(1) 1.0000 Uiso
C36 0.7286(4) 0.2235(4) -0.0592(3) 0.029(1) 1.0000 Uiso
C40 0.5420(3) 0.6055(3) 0.2627(2) 0.0251(9) 1.0000 Uiso
C41 0.4617(3) 0.5693(3) 0.2968(2) 0.0240(9) 1.0000 Uiso
C42 0.3511(3) 0.6188(3) 0.2934(2) 0.026(1) 1.0000 Uiso
C43 0.3125(3) 0.7134(3) 0.2582(2) 0.0250(9) 1.0000 Uiso
C44 0.3849(3) 0.7565(3) 0.2270(2) 0.0239(9) 1.0000 Uiso
C45 0.4947(3) 0.7029(3) 0.2297(2) 0.0239(9) 1.0000 Uiso
C50 0.7542(3) 0.5779(3) 0.2054(2) 0.0244(9) 1.0000 Uiso
C51 0.7476(3) 0.5927(3) 0.1322(2) 0.0229(9) 1.0000 Uiso
C52 0.8122(3) 0.6271(3) 0.0760(2) 0.0253(9) 1.0000 Uiso
C53 0.8911(3) 0.6473(3) 0.0928(2) 0.0261(9) 1.0000 Uiso
C54 0.9037(3) 0.6323(3) 0.1645(2) 0.0252(9) 1.0000 Uiso
C55 0.8372(3) 0.5975(3) 0.2183(2) 0.025(1) 1.0000 Uiso
C60 0.6693(3) 0.5472(3) 0.3534(2) 0.0246(9) 1.0000 Uiso
C61 0.6753(3) 0.4766(3) 0.4111(2) 0.0230(9) 1.0000 Uiso
C62 0.6673(3) 0.4952(3) 0.4847(2) 0.0246(9) 1.0000 Uiso
C63 0.6495(3) 0.5915(3) 0.5045(2) 0.0253(9) 1.0000 Uiso
C64 0.6382(3) 0.6683(3) 0.4502(2) 0.0235(9) 1.0000 Uiso
C65 0.6457(3) 0.6457(3) 0.3790(2) 0.0239(9) 1.0000 Uiso
C70 0.2175(3) 0.3019(3) 0.3159(2) 0.032(1) 1.0000 Uiso
C71 0.2352(3) 0.2522(3) 0.2516(2) 0.031(1) 1.0000 Uiso
C72 0.2112(3) 0.3108(3) 0.1885(2) 0.030(1) 1.0000 Uiso
C73 0.1703(3) 0.4178(3) 0.1897(2) 0.029(1) 1.0000 Uiso
C74 0.1523(3) 0.4663(3) 0.2551(2) 0.031(1) 1.0000 Uiso
C75 0.1759(3) 0.4091(3) 0.3180(2) 0.030(1) 1.0000 Uiso
C80 0.7130(3) -0.0024(3) 0.6164(2) 0.033(1) 1.0000 Uiso
C81 0.6348(3) 0.0997(3) 0.6278(2) 0.031(1) 1.0000 Uiso
C82 0.6570(3) 0.1782(3) 0.5879(2) 0.032(1) 1.0000 Uiso
C83 0.7570(3) 0.1529(3) 0.5368(2) 0.035(1) 1.0000 Uiso
C84 0.8341(4) 0.0528(3) 0.5256(2) 0.041(1) 1.0000 Uiso
C85 0.8120(4) -0.0256(3) 0.5655(2) 0.035(1) 1.0000 Uiso
C90 -0.0018(3) 0.7394(3) 0.3765(2) 0.030(1) 1.0000 Uiso
C91 0.0547(3) 0.7530(3) 0.4201(2) 0.030(1) 1.0000 Uiso
C92 0.0557(3) 0.7074(3) 0.4898(2) 0.027(1) 1.0000 Uiso
C93 -0.0019(3) 0.6491(3) 0.5155(2) 0.032(1) 1.0000 Uiso
C94 -0.0608(3) 0.6371(3) 0.4723(2) 0.035(1) 1.0000 Uiso
C95 -0.0610(3) 0.6820(3) 0.4029(2) 0.033(1) 1.0000 Uiso
C97 0.4156(4) -0.0190(3) 0.0454(2) 0.032(1) 1.0000 Uiso
C98 0.3935(4) 0.0781(3) 0.0154(2) 0.031(1) 1.0000 Uiso
C99 0.5220(3) -0.0976(3) 0.0303(2) 0.033(1) 1.0000 Uiso
B1 0.6710(4) 0.5364(3) 0.2668(2) 0.0194 1.0000 Uani
H110 0.6652(6) 0.3846(6) 0.2866(4) 0.0356 1.0000 Uani
H111 0.6881(7) 0.4214(6) 0.1889(4) 0.0360 1.0000 Uani
H120 0.9061(7) 0.3704(7) 0.0901(5) 0.0497 1.0000 Uani
H121 0.9658(7) 0.4155(6) 0.1412(5) 0.0437 1.0000 Uani
H122 1.0297(7) 0.2840(7) 0.1185(4) 0.0477 1.0000 Uani
H130 0.8926(7) 0.2929(7) 0.3539(4) 0.0467 1.0000 Uani
H131 0.9133(7) 0.4002(6) 0.3115(5) 0.0472 1.0000 Uani
H132 1.0172(8) 0.2750(7) 0.2888(5) 0.0524 1.0000 Uani
H140 1.0448(7) -0.1031(6) 0.1988(5) 0.0506 1.0000 Uani
H141 0.8966(7) -0.0344(6) 0.2190(5) 0.0456 1.0000 Uani
H142 0.9807(7) -0.0241(7) 0.1287(5) 0.0498 1.0000 Uani
H150 0.9169(8) 0.0534(8) 0.3602(4) 0.0597 1.0000 Uani
H151 1.0610(8) -0.0246(8) 0.3286(4) 0.0584 1.0000 Uani
H152 1.0154(8) 0.1068(7) 0.3435(5) 0.0504 1.0000 Uani
H160 1.1844(7) 0.0060(7) 0.1735(5) 0.0516 1.0000 Uani
H161 1.1220(7) 0.0924(7) 0.1070(5) 0.0521 1.0000 Uani
H162 1.1363(8) 0.1388(8) 0.1849(5) 0.0591 1.0000 Uani
H210 0.5722(7) 0.2795(6) 0.3622(4) 0.0443 1.0000 Uani
H211 0.7168(7) 0.2103(6) 0.3584(4) 0.0401 1.0000 Uani
H212 0.6176(7) 0.2017(6) 0.4344(4) 0.0443 1.0000 Uani
H220 0.8269(8) -0.0386(7) 0.3612(5) 0.0523 1.0000 Uani
H221 0.7231(9) -0.0195(8) 0.4429(5) 0.0628 1.0000 Uani
H222 0.7393(8) -0.1022(7) 0.3748(5) 0.0553 1.0000 Uani
H230 0.4785(8) 0.0955(7) 0.4407(4) 0.0474 1.0000 Uani
H231 0.4970(7) 0.0211(7) 0.3665(5) 0.0471 1.0000 Uani
H232 0.4364(7) 0.1586(7) 0.3585(6) 0.0587 1.0000 Uani
H240 0.7236(8) 0.0793(7) 0.0667(5) 0.0595 1.0000 Uani
H241 0.8378(7) -0.0254(7) 0.0900(4) 0.0497 1.0000 Uani
H242 0.7417(8) -0.0471(7) 0.0594(5) 0.0549 1.0000 Uani
H250 0.4820(8) 0.1262(7) 0.1697(6) 0.0598 1.0000 Uani
H251 0.4694(8) 0.0433(8) 0.2436(5) 0.0554 1.0000 Uani
H252 0.5167(7) -0.0028(8) 0.1512(5) 0.0605 1.0000 Uani
H260 0.8101(8) -0.1608(7) 0.2285(5) 0.0560 1.0000 Uani
H261 0.6767(8) -0.1346(7) 0.2850(4) 0.0497 1.0000 Uani
H262 0.7128(8) -0.1784(6) 0.1933(5) 0.0520 1.0000 Uani
H310 0.4865(6) 0.3738(6) 0.2599(4) 0.0426 1.0000 Uani
H311 0.4877(7) 0.2547(6) 0.2373(4) 0.0396 1.0000 Uani
H312 0.3827(7) 0.3737(7) 0.2249(4) 0.0471 1.0000 Uani
H320 0.4867(8) 0.3302(7) 0.0023(4) 0.0525 1.0000 Uani
H321 0.4959(9) 0.2249(7) 0.0656(5) 0.0595 1.0000 Uani
H322 0.3765(7) 0.3463(8) 0.0824(5) 0.0567 1.0000 Uani
H330 0.5139(8) 0.5188(7) 0.0502(5) 0.0544 1.0000 Uani
H331 0.5162(7) 0.5251(7) 0.1429(5) 0.0488 1.0000 Uani
H332 0.3955(7) 0.5376(6) 0.1228(5) 0.0538 1.0000 Uani
H340 0.9152(8) 0.0887(7) 0.0307(5) 0.0535 1.0000 Uani
H341 0.9647(8) 0.1652(6) -0.0320(5) 0.0488 1.0000 Uani
H342 0.9379(7) 0.1866(8) 0.0632(5) 0.0570 1.0000 Uani
H350 0.8038(7) 0.4206(7) 0.0152(5) 0.0519 1.0000 Uani
H351 0.6933(7) 0.4535(6) -0.0271(5) 0.0506 1.0000 Uani
H352 0.8300(8) 0.3802(6) -0.0743(5) 0.0529 1.0000 Uani
H360 0.6550(8) 0.2804(7) -0.0735(5) 0.0511 1.0000 Uani
H361 0.7933(7) 0.2047(8) -0.1086(4) 0.0549 1.0000 Uani
H362 0.7167(8) 0.1531(7) -0.0436(5) 0.0550 1.0000 Uani
D700 0.2353(4) 0.2560(4) 0.3658(3) 0.046(1) 1.0000 Uiso
D710 0.2669(4) 0.1686(4) 0.2504(2) 0.046(1) 1.0000 Uiso
D720 0.2250(4) 0.2723(4) 0.1381(3) 0.044(1) 1.0000 Uiso
D730 0.1514(4) 0.4624(3) 0.1398(2) 0.039(1) 1.0000 Uiso
D740 0.1203(4) 0.5500(4) 0.2564(2) 0.045(1) 1.0000 Uiso
D750 0.1626(4) 0.4473(4) 0.3692(3) 0.046(1) 1.0000 Uiso
D800 0.6953(4) -0.0637(4) 0.6475(3) 0.051(1) 1.0000 Uiso
D810 0.5565(4) 0.1197(4) 0.6689(3) 0.052(1) 1.0000 Uiso
D820 0.5956(4) 0.2586(4) 0.5961(3) 0.048(1) 1.0000 Uiso
D830 0.7722(4) 0.2163(4) 0.5059(3) 0.054(1) 1.0000 Uiso
D840 0.9136(5) 0.0336(4) 0.4847(3) 0.061(1) 1.0000 Uiso
D850 0.8737(4) -0.1070(4) 0.5557(3) 0.055(1) 1.0000 Uiso
D900 -0.0015(4) 0.7749(4) 0.3207(3) 0.046(1) 1.0000 Uiso
D910 0.1017(4) 0.7985(4) 0.3995(2) 0.045(1) 1.0000 Uiso
D920 0.1013(4) 0.7189(3) 0.5232(2) 0.043(1) 1.0000 Uiso
D930 -0.0002(4) 0.6135(4) 0.5706(3) 0.050(1) 1.0000 Uiso
D940 -0.1071(4) 0.5905(4) 0.4922(3) 0.056(1) 1.0000 Uiso
D950 -0.1077(4) 0.6714(4) 0.3683(3) 0.052(1) 1.0000 Uiso
D970 0.3484(4) -0.0336(4) 0.0822(3) 0.051(1) 1.0000 Uiso
D980 0.3091(4) 0.1404(4) 0.0278(3) 0.048(1) 1.0000 Uiso
D990 0.5397(4) -0.1756(4) 0.0538(3) 0.050(1) 1.0000 Uiso

loop_
_atom_type_symbol
_atom_type_scat_dispersion_real
_atom_type_scat_dispersion_imag
_atom_type_scat_Cromer_Mann_a1
_atom_type_scat_Cromer_Mann_b1
_atom_type_scat_Cromer_Mann_a2
_atom_type_scat_Cromer_Mann_b2
_atom_type_scat_Cromer_Mann_a3
_atom_type_scat_Cromer_Mann_b3
_atom_type_scat_Cromer_Mann_a4
_atom_type_scat_Cromer_Mann_b4
_atom_type_scat_Cromer_Mann_c
_atom_type_scat_source
'C   ' 0.0000 0.0000 0.0000 0.0000 0.0000 0.0000 0.0000 0.0000 0.0000 0.0000 6.6464 'Neutron News, Vol.3 No.3, 1992'
'H   ' 0.0000 0.0000 0.0000 0.0000 0.0000 0.0000 0.0000 0.0000 0.0000 0.0000 -3.7390 'Neutron News, Vol.3 No.3, 1992'
'D   ' 0.0000 0.0000 0.0000 0.0000 0.0000 0.0000 0.0000 0.0000 0.0000 0.0000 6.6710 'Neutron News, Vol.3 No.3, 1992'
'B   ' 0.0000 0.0000 0.0000 0.0000 0.0000 0.0000 0.0000 0.0000 0.0000 0.0000 5.3000 'Neutron News, Vol.3 No.3, 1992'
'F   ' 0.0000 0.0000 0.0000 0.0000 0.0000 0.0000 0.0000 0.0000 0.0000 0.0000 5.6540 'Neutron News, Vol.3 No.3, 1992'
'N   ' 0.0000 0.0000 0.0000 0.0000 0.0000 0.0000 0.0000 0.0000 0.0000 0.0000 9.3600 'Neutron News, Vol.3 No.3, 1992'
'Si  ' 0.0000 0.0000 0.0000 0.0000 0.0000 0.0000 0.0000 0.0000 0.0000 0.0000 4.1490 'Neutron News, Vol.3 No.3, 1992'
'U   ' 0.0000 0.0000 0.0000 0.0000 0.0000 0.0000 0.0000 0.0000 0.0000 0.0000 8.4020 'Neutron News, Vol.3 No.3, 1992'
'O   ' 0.0000 0.0000 0.0000 0.0000 0.0000 0.0000 0.0000 0.0000 0.0000 0.0000 5.8030 'Neutron News, Vol.3 No.3, 1992'

loop_
_geom_angle_atom_site_label_1
_geom_angle_site_symmetry_1
_geom_angle_atom_site_label_2
_geom_angle_site_symmetry_2
_geom_angle_atom_site_label_3
_geom_angle_site_symmetry_3
_geom_angle
_geom_angle_publ_flag
SI30 . U1 . N1 . 139.7(2) yes
SI30 . U1 . N2 . 103.3(2) yes
N1 . U1 . N2 . 109.5(2) yes
SI30 . U1 . N3 . 32.2(1) yes
N1 . U1 . N3 . 111.8(1) yes
N2 . U1 . N3 . 109.9(1) yes
N1 . SI10 . C11 . 104.0(3) yes
N1 . SI10 . C12 . 109.7(3) yes
C11 . SI10 . C12 . 110.9(3) yes
N1 . SI10 . C13 . 111.3(3) yes
C11 . SI10 . C13 . 111.6(3) yes
C12 . SI10 . C13 . 109.3(4) yes
N1 . SI11 . C14 . 110.4(3) yes
N1 . SI11 . C15 . 110.6(3) yes
C14 . SI11 . C15 . 106.9(4) yes
N1 . SI11 . C16 . 113.5(4) yes
C14 . SI11 . C16 . 107.3(4) yes
C15 . SI11 . C16 . 107.9(4) yes
N2 . SI20 . C21 . 104.9(3) yes
N2 . SI20 . C22 . 114.7(3) yes
C21 . SI20 . C22 . 107.2(3) yes
N2 . SI20 . C23 . 113.2(3) yes
C21 . SI20 . C23 . 107.5(4) yes
C22 . SI20 . C23 . 109.0(4) yes
N2 . SI21 . C24 . 109.8(4) yes
N2 . SI21 . C25 . 111.7(4) yes
C24 . SI21 . C25 . 108.5(4) yes
N2 . SI21 . C26 . 110.5(4) yes
C24 . SI21 . C26 . 107.5(4) yes
C25 . SI21 . C26 . 108.6(4) yes
U1 . SI30 . N3 . 42.6(2) yes
U1 . SI30 . C31 . 64.0(2) yes
N3 . SI30 . C31 . 106.1(3) yes
U1 . SI30 . C32 . 130.7(3) yes
N3 . SI30 . C32 . 114.0(3) yes
C31 . SI30 . C32 . 105.8(3) yes
U1 . SI30 . C33 . 118.4(3) yes
N3 . SI30 . C33 . 114.7(4) yes
C31 . SI30 . C33 . 104.2(3) yes
C32 . SI30 . C33 . 110.9(4) yes
N3 . SI31 . C34 . 110.7(4) yes
N3 . SI31 . C35 . 111.3(4) yes
C34 . SI31 . C35 . 108.1(4) yes
N3 . SI31 . C36 . 112.4(4) yes
C34 . SI31 . C36 . 108.1(4) yes
C35 . SI31 . C36 . 106.1(4) yes
U1 . N1 . SI10 . 105.8(2) yes
U1 . N1 . SI11 . 131.8(2) yes
SI10 . N1 . SI11 . 122.2(3) yes
U1 . N2 . SI20 . 107.9(2) yes
U1 . N2 . SI21 . 130.2(3) yes
SI20 . N2 . SI21 . 121.0(3) yes
U1 . N3 . SI30 . 105.2(2) yes
U1 . N3 . SI31 . 131.1(2) yes
SI30 . N3 . SI31 . 123.5(3) yes
SI10 . C11 . B1 . 120.2(3) yes
SI10 . C11 . H110 . 110.8(5) no
B1 . C11 . H110 . 103.1(5) no
SI10 . C11 . H111 . 108.7(5) no
B1 . C11 . H111 . 103.8(5) no
H110 . C11 . H111 . 109.8(7) no
SI10 . C12 . H120 . 114.2(6) no
SI10 . C12 . H121 . 112.7(5) no
H120 . C12 . H121 . 105.1(8) no
SI10 . C12 . H122 . 110.7(6) no
H120 . C12 . H122 . 109.2(7) no
H121 . C12 . H122 . 104.3(8) no
SI10 . C13 . H130 . 112.8(6) no
SI10 . C13 . H131 . 110.6(6) no
H130 . C13 . H131 . 107.2(8) no
SI10 . C13 . H132 . 111.6(6) no
H130 . C13 . H132 . 108.4(8) no
H131 . C13 . H132 . 105.8(8) no
SI11 . C14 . H140 . 109.1(6) no
SI11 . C14 . H141 . 112.2(5) no
H140 . C14 . H141 . 106.9(7) no
SI11 . C14 . H142 . 112.3(6) no
H140 . C14 . H142 . 107.4(8) no
H141 . C14 . H142 . 108.7(8) no
SI11 . C15 . H150 . 110.9(6) no
SI11 . C15 . H151 . 113.0(6) no
H150 . C15 . H151 . 106.9(8) no
SI11 . C15 . H152 . 110.7(6) no
H150 . C15 . H152 . 106.9(8) no
H151 . C15 . H152 . 108.2(8) no
SI11 . C16 . H160 . 107.0(6) no
SI11 . C16 . H161 . 112.9(6) no
H160 . C16 . H161 . 107.9(8) no
SI11 . C16 . H162 . 112.7(6) no
H160 . C16 . H162 . 107.3(8) no
H161 . C16 . H162 . 108.7(8) no
SI20 . C21 . H210 . 118.0(6) no
SI20 . C21 . H211 . 115.5(6) no
H210 . C21 . H211 . 108.4(7) no
SI20 . C21 . H212 . 106.5(6) no
H210 . C21 . H212 . 103.6(7) no
H211 . C21 . H212 . 103.0(7) no
SI20 . C22 . H220 . 112.8(6) no
SI20 . C22 . H221 . 110.9(7) no
H220 . C22 . H221 . 106.7(8) no
SI20 . C22 . H222 . 111.5(6) no
H220 . C22 . H222 . 108.6(8) no
H221 . C22 . H222 . 106.1(8) no
SI20 . C23 . H230 . 109.4(6) no
SI20 . C23 . H231 . 113.1(6) no
H230 . C23 . H231 . 107.7(8) no
SI20 . C23 . H232 . 111.4(6) no
H230 . C23 . H232 . 106.0(8) no
H231 . C23 . H232 . 108.9(8) no
SI21 . C24 . H240 . 112.4(6) no
SI21 . C24 . H241 . 113.1(6) no
H240 . C24 . H241 . 106.9(8) no
SI21 . C24 . H242 . 109.5(6) no
H240 . C24 . H242 . 106.1(8) no
H241 . C24 . H242 . 108.5(8) no
SI21 . C25 . H250 . 113.3(6) no
SI21 . C25 . H251 . 111.4(6) no
H250 . C25 . H251 . 104.7(8) no
SI21 . C25 . H252 . 111.1(6) no
H250 . C25 . H252 . 108.9(9) no
H251 . C25 . H252 . 107.1(8) no
SI21 . C26 . H260 . 112.6(6) no
SI21 . C26 . H261 . 112.1(6) no
H260 . C26 . H261 . 106.7(8) no
SI21 . C26 . H262 . 108.1(6) no
H260 . C26 . H262 . 109.6(8) no
H261 . C26 . H262 . 107.5(8) no
SI30 . C31 . H310 . 115.7(6) no
SI30 . C31 . H311 . 117.6(5) no
H310 . C31 . H311 . 108.9(7) no
SI30 . C31 . H312 . 105.2(5) no
H310 . C31 . H312 . 104.0(7) no
H311 . C31 . H312 . 103.8(7) no
SI30 . C32 . H320 . 111.6(6) no
SI30 . C32 . H321 . 112.1(6) no
H320 . C32 . H321 . 108.5(8) no
SI30 . C32 . H322 . 110.6(6) no
H320 . C32 . H322 . 106.8(8) no
H321 . C32 . H322 . 106.8(9) no
SI30 . C33 . H330 . 111.8(6) no
SI30 . C33 . H331 . 111.6(6) no
H330 . C33 . H331 . 108.5(8) no
SI30 . C33 . H332 . 110.2(6) no
H330 . C33 . H332 . 108.1(8) no
H331 . C33 . H332 . 106.4(8) no
SI31 . C34 . H340 . 112.0(6) no
SI31 . C34 . H341 . 110.0(6) no
H340 . C34 . H341 . 106.6(8) no
SI31 . C34 . H342 . 112.5(6) no
H340 . C34 . H342 . 105.8(8) no
H341 . C34 . H342 . 109.8(8) no
SI31 . C35 . H350 . 112.3(6) no
SI31 . C35 . H351 . 112.2(6) no
H350 . C35 . H351 . 109.1(8) no
SI31 . C35 . H352 . 108.6(6) no
H350 . C35 . H352 . 108.1(8) no
H351 . C35 . H352 . 106.3(8) no
SI31 . C36 . H360 . 114.2(6) no
SI31 . C36 . H361 . 109.4(6) no
H360 . C36 . H361 . 107.2(8) no
SI31 . C36 . H362 . 112.8(6) no
H360 . C36 . H362 . 106.8(8) no
H361 . C36 . H362 . 105.8(9) no
C41 . C40 . C45 . 111.4(3) yes
C41 . C40 . B1 . 120.3(3) yes
C45 . C40 . B1 . 128.3(3) yes
F41 . C41 . C40 . 119.3(4) yes
F41 . C41 . C42 . 115.5(4) yes
C40 . C41 . C42 . 125.1(3) yes
F42 . C42 . C41 . 119.9(3) yes
F42 . C42 . C43 . 120.8(4) yes
C41 . C42 . C43 . 119.3(3) yes
F43 . C43 . C42 . 120.4(4) yes
F43 . C43 . C44 . 120.7(3) yes
C42 . C43 . C44 . 118.8(3) yes
F44 . C44 . C43 . 119.1(4) yes
F44 . C44 . C45 . 121.2(4) yes
C43 . C44 . C45 . 119.7(3) yes
F45 . C45 . C40 . 120.4(4) yes
F45 . C45 . C44 . 114.2(3) yes
C40 . C45 . C44 . 125.4(3) yes
C51 . C50 . C55 . 113.1(3) yes
C51 . C50 . B1 . 119.9(3) yes
C55 . C50 . B1 . 127.0(3) yes
F51 . C51 . C50 . 119.5(3) yes
F51 . C51 . C52 . 115.3(3) yes
C50 . C51 . C52 . 125.2(3) yes
F52 . C52 . C51 . 121.3(3) yes
F52 . C52 . C53 . 119.9(4) yes
C51 . C52 . C53 . 118.8(3) yes
F53 . C53 . C52 . 120.8(4) yes
F53 . C53 . C54 . 120.0(4) yes
C52 . C53 . C54 . 119.1(3) yes
F54 . C54 . C53 . 119.5(4) yes
F54 . C54 . C55 . 121.0(4) yes
C53 . C54 . C55 . 119.5(3) yes
F55 . C55 . C50 . 121.3(3) yes
F55 . C55 . C54 . 114.6(3) yes
C50 . C55 . C54 . 124.2(3) yes
C61 . C60 . C65 . 111.3(3) yes
C61 . C60 . B1 . 129.7(3) yes
C65 . C60 . B1 . 118.6(3) yes
F61 . C61 . C60 . 119.8(3) yes
F61 . C61 . C62 . 114.7(3) yes
C60 . C61 . C62 . 125.5(3) yes
F62 . C62 . C61 . 119.4(4) yes
F62 . C62 . C63 . 121.0(4) yes
C61 . C62 . C63 . 119.6(3) yes
F63 . C63 . C62 . 121.1(3) yes
F63 . C63 . C64 . 120.5(4) yes
C62 . C63 . C64 . 118.5(3) yes
F64 . C64 . C63 . 119.5(3) yes
F64 . C64 . C65 . 121.3(3) yes
C63 . C64 . C65 . 119.2(3) yes
F65 . C65 . C60 . 118.6(3) yes
F65 . C65 . C64 . 115.6(3) yes
C60 . C65 . C64 . 125.8(3) yes
C71 . C70 . C75 . 120.9(4) yes
C71 . C70 . D700 . 119.3(5) yes
C75 . C70 . D700 . 119.8(4) yes
C70 . C71 . C72 . 119.2(4) yes
C70 . C71 . D710 . 120.6(4) yes
C72 . C71 . D710 . 120.2(4) yes
C71 . C72 . C73 . 120.6(4) yes
C71 . C72 . D720 . 119.4(4) yes
C73 . C72 . D720 . 120.0(4) yes
C72 . C73 . C74 . 119.3(4) yes
C72 . C73 . D730 . 119.4(4) yes
C74 . C73 . D730 . 121.3(4) yes
C73 . C74 . C75 . 120.7(4) yes
C73 . C74 . D740 . 119.7(4) yes
C75 . C74 . D740 . 119.5(4) yes
C70 . C75 . C74 . 119.3(4) yes
C70 . C75 . D750 . 120.0(4) yes
C74 . C75 . D750 . 120.6(4) yes
C81 . C80 . C85 . 119.7(4) yes
C81 . C80 . D800 . 119.8(4) yes
C85 . C80 . D800 . 120.4(5) yes
C80 . C81 . C82 . 119.9(4) yes
C80 . C81 . D810 . 120.8(4) yes
C82 . C81 . D810 . 119.3(4) yes
C81 . C82 . C83 . 119.3(4) yes
C81 . C82 . D820 . 120.4(4) yes
C83 . C82 . D820 . 120.4(4) yes
C82 . C83 . C84 . 121.0(4) yes
C82 . C83 . D830 . 117.7(5) yes
C84 . C83 . D830 . 121.3(5) yes
C83 . C84 . C85 . 119.8(4) yes
C83 . C84 . D840 . 120.3(5) yes
C85 . C84 . D840 . 119.9(5) yes
C80 . C85 . C84 . 120.3(4) yes
C80 . C85 . D850 . 119.8(5) yes
C84 . C85 . D850 . 119.9(5) yes
C91 . C90 . C95 . 119.7(4) yes
C91 . C90 . D900 . 120.3(4) yes
C95 . C90 . D900 . 120.0(4) yes
C90 . C91 . C92 . 120.5(4) yes
C90 . C91 . D910 . 120.1(4) yes
C92 . C91 . D910 . 119.4(4) yes
C91 . C92 . C93 . 119.6(3) yes
C91 . C92 . D920 . 119.2(4) yes
C93 . C92 . D920 . 121.2(4) yes
C92 . C93 . C94 . 119.9(4) yes
C92 . C93 . D930 . 118.8(4) yes
C94 . C93 . D930 . 121.2(5) yes
C93 . C94 . C95 . 120.1(4) yes
C93 . C94 . D940 . 120.6(4) yes
C95 . C94 . D940 . 119.3(4) yes
C90 . C95 . C94 . 120.1(4) yes
C90 . C95 . D950 . 120.2(4) yes
C94 . C95 . D950 . 119.8(5) yes
C98 . C97 . C99 . 120.6(4) yes
C98 . C97 . D970 . 119.6(5) yes
C99 . C97 . D970 . 119.8(4) yes
C97 . C98 . C99 2_655 120.0(4) yes
C97 . C98 . D980 . 120.4(5) yes
C99 2_655 C98 . D980 . 119.5(4) yes
C97 . C99 . C98 2_655 119.4(4) yes
C97 . C99 . D990 . 120.7(5) yes
C98 2_655 C99 . D990 . 119.9(5) yes
C11 . B1 . C40 . 110.0(3) yes
C11 . B1 . C50 . 104.6(3) yes
C40 . B1 . C50 . 111.2(3) yes
C11 . B1 . C60 . 113.3(3) yes
C40 . B1 . C60 . 104.2(3) yes
C50 . B1 . C60 . 113.8(3) yes

loop_
_geom_bond_atom_site_label_1
_geom_bond_site_symmetry_1
_geom_bond_atom_site_label_2
_geom_bond_site_symmetry_2
_geom_bond_distance
_geom_bond_publ_flag
U1 . SI30 . 3.143(6) yes
U1 . N1 . 2.195(4) yes
U1 . N2 . 2.200(4) yes
U1 . N3 . 2.205(4) yes
SI10 . N1 . 1.778(6) yes
SI10 . C11 . 1.912(7) yes
SI10 . C12 . 1.849(7) yes
SI10 . C13 . 1.868(7) yes
SI11 . N1 . 1.735(6) yes
SI11 . C14 . 1.869(7) yes
SI11 . C15 . 1.897(7) yes
SI11 . C16 . 1.861(8) yes
SI20 . N2 . 1.752(6) yes
SI20 . C21 . 1.901(7) yes
SI20 . C22 . 1.858(7) yes
SI20 . C23 . 1.856(7) yes
SI21 . N2 . 1.751(6) yes
SI21 . C24 . 1.867(7) yes
SI21 . C25 . 1.855(7) yes
SI21 . C26 . 1.870(7) yes
SI30 . N3 . 1.736(6) yes
SI30 . C31 . 1.916(7) yes
SI30 . C32 . 1.868(7) yes
SI30 . C33 . 1.868(7) yes
SI31 . N3 . 1.764(7) yes
SI31 . C34 . 1.849(8) yes
SI31 . C35 . 1.894(7) yes
SI31 . C36 . 1.872(7) yes
F41 . C41 . 1.362(6) yes
F42 . C42 . 1.338(6) yes
F43 . C43 . 1.330(6) yes
F44 . C44 . 1.319(6) yes
F45 . C45 . 1.353(6) yes
F51 . C51 . 1.358(6) yes
F52 . C52 . 1.342(6) yes
F53 . C53 . 1.339(6) yes
F54 . C54 . 1.344(6) yes
F55 . C55 . 1.349(6) yes
F61 . C61 . 1.344(6) yes
F62 . C62 . 1.327(6) yes
F63 . C63 . 1.338(6) yes
F64 . C64 . 1.331(6) yes
F65 . C65 . 1.348(6) yes
C11 . B1 . 1.688(6) yes
C11 . H110 . 1.11(1) no
C11 . H111 . 1.122(9) no
C12 . H120 . 1.10(1) no
C12 . H121 . 1.12(1) no
C12 . H122 . 1.09(1) no
C13 . H130 . 1.09(1) no
C13 . H131 . 1.10(1) no
C13 . H132 . 1.09(1) no
C14 . H140 . 1.11(1) no
C14 . H141 . 1.13(1) no
C14 . H142 . 1.10(1) no
C15 . H150 . 1.15(1) no
C15 . H151 . 1.05(1) no
C15 . H152 . 1.10(1) no
C16 . H160 . 1.08(1) no
C16 . H161 . 1.09(1) no
C16 . H162 . 1.09(1) no
C21 . H210 . 1.09(1) no
C21 . H211 . 1.12(1) no
C21 . H212 . 1.09(1) no
C22 . H220 . 1.09(1) no
C22 . H221 . 1.09(1) no
C22 . H222 . 1.11(1) no
C23 . H230 . 1.11(1) no
C23 . H231 . 1.06(1) no
C23 . H232 . 1.13(1) no
C24 . H240 . 1.10(1) no
C24 . H241 . 1.08(1) no
C24 . H242 . 1.08(1) no
C25 . H250 . 1.08(1) no
C25 . H251 . 1.12(1) no
C25 . H252 . 1.08(1) no
C26 . H260 . 1.10(1) no
C26 . H261 . 1.10(1) no
C26 . H262 . 1.09(1) no
C31 . H310 . 1.13(1) no
C31 . H311 . 1.10(1) no
C31 . H312 . 1.09(1) no
C32 . H320 . 1.10(1) no
C32 . H321 . 1.10(1) no
C32 . H322 . 1.12(1) no
C33 . H330 . 1.08(1) no
C33 . H331 . 1.09(1) no
C33 . H332 . 1.10(1) no
C34 . H340 . 1.13(1) no
C34 . H341 . 1.03(1) no
C34 . H342 . 1.11(1) no
C35 . H350 . 1.07(1) no
C35 . H351 . 1.11(1) no
C35 . H352 . 1.07(1) no
C36 . H360 . 1.07(1) no
C36 . H361 . 1.06(1) no
C36 . H362 . 1.10(1) no
C40 . C41 . 1.415(6) yes
C40 . C45 . 1.403(5) yes
C40 . B1 . 1.639(6) yes
C41 . C42 . 1.396(6) yes
C42 . C43 . 1.379(5) yes
C43 . C44 . 1.385(5) yes
C44 . C45 . 1.386(5) yes
C50 . C51 . 1.382(5) yes
C50 . C55 . 1.398(6) yes
C50 . B1 . 1.664(6) yes
C51 . C52 . 1.390(5) yes
C52 . C53 . 1.382(6) yes
C53 . C54 . 1.380(5) yes
C54 . C55 . 1.387(5) yes
C60 . C61 . 1.384(5) yes
C60 . C65 . 1.425(5) yes
C60 . B1 . 1.640(6) yes
C61 . C62 . 1.402(5) yes
C62 . C63 . 1.383(5) yes
C63 . C64 . 1.392(5) yes
C64 . C65 . 1.377(5) yes
C70 . C71 . 1.387(6) yes
C70 . C75 . 1.390(6) yes
C70 . D700 . 1.094(5) yes
C71 . C72 . 1.392(6) yes
C71 . D710 . 1.085(5) yes
C72 . C73 . 1.388(6) yes
C72 . D720 . 1.084(5) yes
C73 . C74 . 1.394(6) yes
C73 . D730 . 1.090(5) yes
C74 . C75 . 1.379(6) yes
C74 . D740 . 1.086(5) yes
C75 . D750 . 1.095(5) yes
C80 . C81 . 1.384(6) yes
C80 . C85 . 1.371(6) yes
C80 . D800 . 1.086(5) yes
C81 . C82 . 1.389(6) yes
C81 . D810 . 1.088(5) yes
C82 . C83 . 1.379(6) yes
C82 . D820 . 1.089(5) yes
C83 . C84 . 1.359(6) yes
C83 . D830 . 1.095(6) yes
C84 . C85 . 1.386(6) yes
C84 . D840 . 1.101(6) yes
C85 . D850 . 1.101(6) yes
C90 . C91 . 1.364(6) yes
C90 . C95 . 1.385(6) yes
C90 . D900 . 1.104(5) yes
C91 . C92 . 1.389(6) yes
C91 . D910 . 1.098(5) yes
C92 . C93 . 1.379(6) yes
C92 . D920 . 1.078(5) yes
C93 . C94 . 1.375(6) yes
C93 . D930 . 1.095(5) yes
C94 . C95 . 1.378(6) yes
C94 . D940 . 1.102(6) yes
C95 . D950 . 1.103(6) yes
C97 . C98 . 1.375(6) yes
C97 . C99 . 1.382(6) yes
C97 . D970 . 1.092(5) yes
C98 . C99 2_655 1.379(6) yes
C98 . D980 . 1.096(5) yes
C99 . D990 . 1.101(6) yes
